data_7055548
loop_
_publ_author_name
'Hadadzadeh, Hassan'
'Farrokhpour, Hossein'
'Simpson, Jim'
'Shakeri, Jamaladin'
'Daryanavard, Marzieh'
'Shokrollahi, Marzieh'

_publ_section_title
;
 Electrocatalytic reduction of CO2to CO by a mononuclear ruthenium(ii)
 complex
;
_journal_issue 7
_journal_name_full 'New J. Chem.'
_journal_page_first 6347
_journal_paper_doi 10.1039/C5NJ03600C
_journal_volume 40
_journal_year 2016
_chemical_formula_moiety 'C30 H24 N8 Cl Ru, P F6, 0.5(C3 H6 N O)'
_chemical_formula_sum 'C31.5 H27 Cl F6 N8.5 O0.5 P Ru'
_chemical_formula_weight 814.10
_space_group_crystal_system triclinic
_space_group_IT_number 2
_space_group_name_Hall '-P 1'
_space_group_name_H-M_alt 'P -1'
_symmetry_space_group_name_Hall '-P 1'
_symmetry_space_group_name_H-M 'P -1'
_atom_sites_solution_hydrogens geom
_audit_creation_method SHELXL-2014/7
_audit_update_record
;
2016-04-22 deposited with the CCDC.
2016-05-10 downloaded from the CCDC.
;
_cell_angle_alpha 84.904(2)
_cell_angle_beta 68.132(3)
_cell_angle_gamma 68.142(3)
_cell_formula_units_Z 4
_cell_length_a 15.4810(6)
_cell_length_b 16.0850(5)
_cell_length_c 16.8860(4)
_cell_measurement_reflns_used 19787
_cell_measurement_temperature 100(2)
_cell_measurement_theta_max 76.1070
_cell_measurement_theta_min 3.4620
_cell_volume 3615.6(2)
_computing_cell_refinement 'CrysAlisPro, (Agilent, 2013)'
_computing_data_collection 'CrysAlisPro, (Agilent, 2013)'
_computing_data_reduction 'CrysAlisPro, (Agilent, 2013)'
_computing_molecular_graphics 'Mercury (Macrae et al., 2006)'
_computing_publication_material
;
SHELXL-2014 (Sheldrick, 2015), enCIFer (Allen <i>et al.</i>, 2004), 
PLATON (Spek, 2009),  PublCIF (Westrip 2010)
;
_computing_structure_refinement
;
SHELXL-2014 (Sheldrick, 2015); TITAN (Hunter & Simpson, 1999)
PLATON (Spek, 2015)
;
_computing_structure_solution 'SHELXS-97 (Sheldrick, 2008)'
_diffrn_ambient_temperature 100(2)
_diffrn_detector_area_resol_mean 5.1725
_diffrn_measured_fraction_theta_full 1.000
_diffrn_measured_fraction_theta_max 0.990
_diffrn_measurement_device_type 'SuperNova, Dual, Cu at zero, Atlas'
_diffrn_measurement_method '\w scans'
_diffrn_radiation_monochromator mirror
_diffrn_radiation_source 'SuperNova (Cu) X-ray Source'
_diffrn_radiation_type CuK\a
_diffrn_radiation_wavelength 1.5418
_diffrn_reflns_av_R_equivalents 0.0615
_diffrn_reflns_av_unetI/netI 0.0487
_diffrn_reflns_Laue_measured_fraction_full 1.000
_diffrn_reflns_Laue_measured_fraction_max 0.990
_diffrn_reflns_limit_h_max 19
_diffrn_reflns_limit_h_min -16
_diffrn_reflns_limit_k_max 20
_diffrn_reflns_limit_k_min -19
_diffrn_reflns_limit_l_max 21
_diffrn_reflns_limit_l_min -20
_diffrn_reflns_number 57795
_diffrn_reflns_point_group_measured_fraction_full 1.000
_diffrn_reflns_point_group_measured_fraction_max 0.990
_diffrn_reflns_theta_full 67.680
_diffrn_reflns_theta_max 76.167
_diffrn_reflns_theta_min 3.307
_exptl_absorpt_coefficient_mu 5.208
_exptl_absorpt_correction_T_max 1.00000
_exptl_absorpt_correction_T_min 0.52184
_exptl_absorpt_correction_type multi-scan
_exptl_absorpt_process_details
;
CrysAlisPro, Agilent Technologies,
Version 1.171.37.33 (release 27-03-2014 CrysAlis171 .NET)
(compiled Mar 27 2014,17:12:48)
Empirical absorption correction using spherical harmonics,
 implemented in SCALE3 ABSPACK scaling algorithm.
;
_exptl_crystal_colour brown
_exptl_crystal_density_diffrn 1.496
_exptl_crystal_density_method 'not measured'
_exptl_crystal_description 'rectangular plate'
_exptl_crystal_F_000 1638
_exptl_crystal_size_max 0.200
_exptl_crystal_size_mid 0.160
_exptl_crystal_size_min 0.040
_refine_diff_density_max 2.816
_refine_diff_density_min -2.073
_refine_diff_density_rms 0.141
_refine_ls_extinction_method none
_refine_ls_goodness_of_fit_ref 1.047
_refine_ls_hydrogen_treatment constr
_refine_ls_matrix_type full
_refine_ls_number_parameters 898
_refine_ls_number_reflns 14995
_refine_ls_number_restraints 0
_refine_ls_restrained_S_all 1.047
_refine_ls_R_factor_all 0.0753
_refine_ls_R_factor_gt 0.0649
_refine_ls_shift/su_max 0.002
_refine_ls_shift/su_mean 0.000
_refine_ls_structure_factor_coef Fsqd
_refine_ls_weighting_details 'w=1/[\s^2^(Fo^2^)+(0.1083P)^2^+8.8295P] where P=(Fo^2^+2Fc^2^)/3'
_refine_ls_weighting_scheme calc
_refine_ls_wR_factor_gt 0.1787
_refine_ls_wR_factor_ref 0.1886
_reflns_Friedel_coverage 0.000
_reflns_number_gt 12310
_reflns_number_total 14995
_reflns_threshold_expression 'I > 2\s(I)'
_cod_data_source_file c5nj03600c2.cif
_cod_data_source_block fa142_sq
_cod_depositor_comments 'Adding full bibliography for 7055548.cif.'
_cod_database_code 7055548
_shelx_shelxl_version_number 2014/7
_shelx_space_group_comment
;
The symmetry employed for this shelxl refinement is uniquely defined
by the following loop, which should always be used as a source of
symmetry information in preference to the above space-group names.
They are only intended as comments.
;
_shelx_estimated_absorpt_t_min 0.422
_shelx_estimated_absorpt_t_max 0.819

loop_
_space_group_symop_operation_xyz
'x, y, z'
'-x, -y, -z'

loop_
_atom_site_label
_atom_site_type_symbol
_atom_site_fract_x
_atom_site_fract_y
_atom_site_fract_z
_atom_site_U_iso_or_equiv
_atom_site_adp_type
_atom_site_occupancy
_atom_site_site_symmetry_order
_atom_site_calc_flag
_atom_site_refinement_flags_posn
_atom_site_refinement_flags_adp
Ru1 Ru 0.39572(2) 0.51840(2) 0.32169(2) 0.02403(11) Uani 1 1 d . .
Cl1 Cl 0.38343(8) 0.48578(7) 0.46620(6) 0.0284(2) Uani 1 1 d . .
N11 N 0.2818(3) 0.4837(3) 0.3418(2) 0.0264(7) Uani 1 1 d . .
C11 C 0.2953(3) 0.3983(3) 0.3285(3) 0.0290(9) Uani 1 1 d . .
N12 N 0.2201(3) 0.3715(3) 0.3415(2) 0.0286(7) Uani 1 1 d . .
C12 C 0.1288(4) 0.4373(3) 0.3690(3) 0.0302(9) Uani 1 1 d . .
N13 N 0.1091(3) 0.5235(3) 0.3877(2) 0.0296(8) Uani 1 1 d . .
C13 C 0.1884(3) 0.5443(3) 0.3739(3) 0.0288(9) Uani 1 1 d . .
N111 N 0.4661(3) 0.3819(2) 0.2877(2) 0.0264(7) Uani 1 1 d . .
C111 C 0.4013(3) 0.3387(3) 0.2970(3) 0.0290(9) Uani 1 1 d . .
C112 C 0.5642(3) 0.3318(3) 0.2611(3) 0.0307(9) Uani 1 1 d . .
H112 H 0.6099 0.3602 0.2561 0.037 Uiso 1 1 calc R U
C113 C 0.6014(4) 0.2410(4) 0.2407(3) 0.0363(10) Uani 1 1 d . .
H113 H 0.6715 0.2082 0.2212 0.044 Uiso 1 1 calc R U
C114 C 0.5374(4) 0.1979(3) 0.2484(3) 0.0374(10) Uani 1 1 d . .
H114 H 0.5624 0.1353 0.2341 0.045 Uiso 1 1 calc R U
C115 C 0.4350(4) 0.2475(3) 0.2775(3) 0.0352(10) Uani 1 1 d . .
H115 H 0.3889 0.2193 0.2839 0.042 Uiso 1 1 calc R U
C121 C 0.0414(3) 0.4149(3) 0.3765(3) 0.0301(9) Uani 1 1 d . .
N121 N -0.0473(3) 0.4836(3) 0.3988(3) 0.0356(9) Uani 1 1 d . .
C122 C -0.1262(4) 0.4675(4) 0.4007(4) 0.0395(11) Uani 1 1 d . .
H122 H -0.1893 0.5155 0.4184 0.047 Uiso 1 1 calc R U
C123 C -0.1219(4) 0.3845(4) 0.3785(4) 0.0401(11) Uani 1 1 d . .
H123 H -0.1796 0.3766 0.3781 0.048 Uiso 1 1 calc R U
C124 C -0.0302(4) 0.3134(4) 0.3567(3) 0.0394(11) Uani 1 1 d . .
H124 H -0.0243 0.2554 0.3419 0.047 Uiso 1 1 calc R U
C125 C 0.0521(4) 0.3281(4) 0.3567(3) 0.0366(10) Uani 1 1 d . .
H125 H 0.1150 0.2801 0.3435 0.044 Uiso 1 1 calc R U
C131 C 0.1848(3) 0.6336(3) 0.3900(3) 0.0300(9) Uani 1 1 d . .
N131 N 0.2762(3) 0.6398(3) 0.3679(2) 0.0283(7) Uani 1 1 d . .
C132 C 0.2788(4) 0.7205(3) 0.3811(3) 0.0323(9) Uani 1 1 d . .
H132 H 0.3419 0.7260 0.3660 0.039 Uiso 1 1 calc R U
C133 C 0.1925(4) 0.7954(3) 0.4160(3) 0.0357(10) Uani 1 1 d . .
H133 H 0.1968 0.8512 0.4244 0.043 Uiso 1 1 calc R U
C134 C 0.1003(4) 0.7882(3) 0.4383(3) 0.0364(10) Uani 1 1 d . .
H134 H 0.0406 0.8388 0.4628 0.044 Uiso 1 1 calc R U
C135 C 0.0956(4) 0.7064(3) 0.4245(3) 0.0329(9) Uani 1 1 d . .
H135 H 0.0330 0.7003 0.4383 0.039 Uiso 1 1 calc R U
N141 N 0.5223(3) 0.5513(3) 0.2893(2) 0.0271(7) Uani 1 1 d . .
C141 C 0.5732(3) 0.5471(3) 0.3397(3) 0.0292(9) Uani 1 1 d . .
H141 H 0.5471 0.5331 0.3975 0.035 Uiso 1 1 calc R U
C142 C 0.6621(4) 0.5621(4) 0.3112(3) 0.0347(10) Uani 1 1 d . .
H142 H 0.6952 0.5593 0.3494 0.042 Uiso 1 1 calc R U
C143 C 0.7031(4) 0.5815(4) 0.2258(3) 0.0376(10) Uani 1 1 d . .
C144 C 0.8014(5) 0.5966(5) 0.1930(4) 0.0505(14) Uani 1 1 d . .
H14A H 0.8236 0.6007 0.1308 0.076 Uiso 1 1 calc R U
H14B H 0.8520 0.5463 0.2073 0.076 Uiso 1 1 calc R U
H14C H 0.7920 0.6525 0.2198 0.076 Uiso 1 1 calc R U
C145 C 0.6498(4) 0.5879(3) 0.1738(3) 0.0341(10) Uani 1 1 d . .
H145 H 0.6742 0.6023 0.1159 0.041 Uiso 1 1 calc R U
C146 C 0.5603(3) 0.5731(3) 0.2071(3) 0.0283(9) Uani 1 1 d . .
N151 N 0.4180(3) 0.5535(2) 0.1981(2) 0.0244(7) Uani 1 1 d . .
C151 C 0.3578(3) 0.5568(3) 0.1564(3) 0.0294(9) Uani 1 1 d . .
H151 H 0.3027 0.5383 0.1842 0.035 Uiso 1 1 calc R U
C152 C 0.3731(4) 0.5860(3) 0.0753(3) 0.0341(10) Uani 1 1 d . .
H152 H 0.3288 0.5869 0.0482 0.041 Uiso 1 1 calc R U
C153 C 0.4535(4) 0.6145(3) 0.0313(3) 0.0327(9) Uani 1 1 d . .
C154 C 0.4706(5) 0.6486(4) -0.0561(3) 0.0434(12) Uani 1 1 d . .
H15A H 0.4227 0.7100 -0.0524 0.065 Uiso 1 1 calc R U
H15B H 0.4615 0.6100 -0.0916 0.065 Uiso 1 1 calc R U
H15C H 0.5389 0.6482 -0.0817 0.065 Uiso 1 1 calc R U
C155 C 0.5165(4) 0.6085(3) 0.0743(3) 0.0324(9) Uani 1 1 d . .
H155 H 0.5731 0.6250 0.0471 0.039 Uiso 1 1 calc R U
C156 C 0.4976(3) 0.5786(3) 0.1568(3) 0.0272(8) Uani 1 1 d . .
Ru2 Ru -0.11610(2) 1.01890(2) 0.32794(2) 0.02445(11) Uani 1 1 d . .
Cl2 Cl -0.12381(8) 0.98362(7) 0.47084(6) 0.0283(2) Uani 1 1 d . .
N21 N -0.2248(3) 0.9770(3) 0.3461(2) 0.0268(7) Uani 1 1 d . .
C21 C -0.2054(4) 0.8931(3) 0.3232(3) 0.0296(9) Uani 1 1 d . .
N22 N -0.2769(3) 0.8637(3) 0.3277(3) 0.0312(8) Uani 1 1 d . .
C22 C -0.3711(4) 0.9259(3) 0.3580(3) 0.0327(9) Uani 1 1 d . .
N23 N -0.3960(3) 1.0094(3) 0.3896(3) 0.0317(8) Uani 1 1 d . .
C23 C -0.3206(3) 1.0324(3) 0.3823(3) 0.0297(9) Uani 1 1 d . .
N211 N -0.0378(3) 0.8847(3) 0.2832(2) 0.0267(7) Uani 1 1 d . .
C211 C -0.0984(3) 0.8382(3) 0.2888(3) 0.0287(9) Uani 1 1 d . .
C212 C -0.0603(4) 0.7480(3) 0.2626(3) 0.0337(10) Uani 1 1 d . .
H212 H -0.1038 0.7176 0.2667 0.040 Uiso 1 1 calc R U
C213 C 0.0436(4) 0.7029(3) 0.2302(3) 0.0359(10) Uani 1 1 d . .
H213 H 0.0719 0.6410 0.2127 0.043 Uiso 1 1 calc R U
C214 C 0.1035(4) 0.7493(3) 0.2240(3) 0.0337(10) Uani 1 1 d . .
H214 H 0.1741 0.7197 0.2014 0.040 Uiso 1 1 calc R U
C215 C 0.0618(4) 0.8398(3) 0.2508(3) 0.0304(9) Uani 1 1 d . .
H215 H 0.1050 0.8708 0.2459 0.036 Uiso 1 1 calc R U
C221 C -0.4523(4) 0.9037(3) 0.3502(3) 0.0361(10) Uani 1 1 d . .
N221 N -0.5431(3) 0.9691(3) 0.3758(3) 0.0435(10) Uani 1 1 d . .
C222 C -0.6146(4) 0.9553(4) 0.3598(4) 0.0495(14) Uani 1 1 d . .
H222 H -0.6798 1.0003 0.3796 0.059 Uiso 1 1 calc R U
C223 C -0.6002(4) 0.8790(4) 0.3161(4) 0.0488(13) Uani 1 1 d . .
H223 H -0.6523 0.8741 0.3023 0.059 Uiso 1 1 calc R U
C224 C -0.5069(5) 0.8103(4) 0.2932(5) 0.0550(15) Uani 1 1 d . .
H224 H -0.4947 0.7562 0.2650 0.066 Uiso 1 1 calc R U
C225 C -0.4324(4) 0.8212(4) 0.3119(4) 0.0450(13) Uani 1 1 d . .
H225 H -0.3690 0.7741 0.2991 0.054 Uiso 1 1 calc R U
C231 C -0.3301(4) 1.1216(3) 0.4076(3) 0.0306(9) Uani 1 1 d . .
N231 N -0.2418(3) 1.1342(3) 0.3830(2) 0.0290(8) Uani 1 1 d . .
C232 C -0.2453(4) 1.2161(3) 0.4009(3) 0.0317(9) Uani 1 1 d . .
H232 H -0.1846 1.2265 0.3838 0.038 Uiso 1 1 calc R U
C233 C -0.3350(4) 1.2853(3) 0.4437(3) 0.0357(10) Uani 1 1 d . .
H233 H -0.3354 1.3425 0.4544 0.043 Uiso 1 1 calc R U
C234 C -0.4229(4) 1.2702(4) 0.4701(3) 0.0373(10) Uani 1 1 d . .
H234 H -0.4844 1.3162 0.5012 0.045 Uiso 1 1 calc R U
C235 C -0.4216(4) 1.1879(3) 0.4514(3) 0.0349(10) Uani 1 1 d . .
H235 H -0.4819 1.1768 0.4682 0.042 Uiso 1 1 calc R U
N241 N 0.0026(3) 1.0617(3) 0.2978(2) 0.0275(7) Uani 1 1 d . .
C241 C 0.0543(4) 1.0588(3) 0.3475(3) 0.0300(9) Uani 1 1 d . .
H241 H 0.0342 1.0371 0.4030 0.036 Uiso 1 1 calc R U
C242 C 0.1354(4) 1.0858(3) 0.3219(3) 0.0343(10) Uani 1 1 d . .
H242 H 0.1698 1.0821 0.3592 0.041 Uiso 1 1 calc R U
C243 C 0.1660(4) 1.1184(3) 0.2413(3) 0.0351(10) Uani 1 1 d . .
C244 C 0.2556(4) 1.1456(4) 0.2110(4) 0.0437(12) Uani 1 1 d . .
H24A H 0.3131 1.0983 0.1714 0.066 Uiso 1 1 calc R U
H24B H 0.2710 1.1545 0.2601 0.066 Uiso 1 1 calc R U
H24C H 0.2411 1.2016 0.1817 0.066 Uiso 1 1 calc R U
C245 C 0.1131(4) 1.1223(4) 0.1897(3) 0.0354(10) Uani 1 1 d . .
H245 H 0.1315 1.1450 0.1345 0.042 Uiso 1 1 calc R U
C246 C 0.0337(4) 1.0931(3) 0.2183(3) 0.0306(9) Uani 1 1 d . .
N251 N -0.0991(3) 1.0587(3) 0.2067(2) 0.0261(7) Uani 1 1 d . .
C251 C -0.1561(4) 1.0555(3) 0.1643(3) 0.0306(9) Uani 1 1 d . .
H251 H -0.2085 1.0336 0.1919 0.037 Uiso 1 1 calc R U
C252 C -0.1412(4) 1.0831(3) 0.0821(3) 0.0334(10) Uani 1 1 d . .
H252 H -0.1835 1.0802 0.0546 0.040 Uiso 1 1 calc R U
C253 C -0.0644(4) 1.1152(4) 0.0389(3) 0.0377(11) Uani 1 1 d . .
C254 C -0.0461(5) 1.1428(4) -0.0510(3) 0.0451(13) Uani 1 1 d . .
H25A H 0.0108 1.1627 -0.0708 0.068 Uiso 1 1 calc R U
H25B H -0.1058 1.1921 -0.0533 0.068 Uiso 1 1 calc R U
H25C H -0.0312 1.0917 -0.0880 0.068 Uiso 1 1 calc R U
C255 C -0.0065(4) 1.1179(4) 0.0833(3) 0.0360(10) Uani 1 1 d . .
H255 H 0.0469 1.1387 0.0563 0.043 Uiso 1 1 calc R U
C256 C -0.0245(4) 1.0906(3) 0.1672(3) 0.0311(9) Uani 1 1 d . .
P1 P 0.17867(11) 0.42496(10) 0.10533(8) 0.0422(3) Uani 1 1 d . .
F11 F 0.2332(3) 0.4890(3) 0.0494(3) 0.0614(10) Uani 1 1 d . .
F12 F 0.1804(4) 0.4647(3) 0.1886(2) 0.0692(11) Uani 1 1 d . .
F13 F 0.0724(3) 0.5025(3) 0.1207(3) 0.0692(11) Uani 1 1 d . .
F14 F 0.1761(4) 0.3903(4) 0.0203(2) 0.0752(13) Uani 1 1 d . .
F15 F 0.2848(4) 0.3491(4) 0.0898(4) 0.0899(16) Uani 1 1 d . .
F16 F 0.1257(3) 0.3603(3) 0.1598(3) 0.0684(11) Uani 1 1 d . .
P2 P 0.30908(11) 0.88641(11) 0.08572(10) 0.0468(3) Uani 1 1 d . .
F21 F 0.3389(4) 0.9721(3) 0.0827(3) 0.0730(12) Uani 1 1 d . .
F22 F 0.2030(4) 0.9490(3) 0.0809(3) 0.0769(14) Uani 1 1 d . .
F23 F 0.2576(3) 0.9011(3) 0.1879(3) 0.0621(10) Uani 1 1 d . .
F24 F 0.4130(3) 0.8235(3) 0.0907(4) 0.0817(14) Uani 1 1 d . .
F25 F 0.3562(4) 0.8733(3) -0.0165(3) 0.0777(13) Uani 1 1 d . .
F26 F 0.2782(3) 0.8017(3) 0.0893(3) 0.0647(10) Uani 1 1 d . .
O1S O -0.2011(4) 1.3121(4) 0.2374(3) 0.0663(13) Uani 1 1 d . .
C1S C -0.1322(5) 1.3311(5) 0.1840(4) 0.0553(15) Uani 1 1 d . .
N1S N -0.1268(4) 1.3510(4) 0.1035(3) 0.0485(11) Uani 1 1 d . .
C11S C -0.0446(6) 1.3745(6) 0.0440(5) 0.0659(18) Uani 1 1 d . .
H11A H -0.0703 1.4372 0.0299 0.099 Uiso 1 1 calc R U
H11B H -0.0127 1.3355 -0.0083 0.099 Uiso 1 1 calc R U
H11C H 0.0046 1.3666 0.0702 0.099 Uiso 1 1 calc R U
C12S C -0.2053(5) 1.3525(5) 0.0764(4) 0.0510(14) Uani 1 1 d . .
H12A H -0.2221 1.2992 0.0953 0.077 Uiso 1 1 calc R U
H12B H -0.1825 1.3528 0.0140 0.077 Uiso 1 1 calc R U
H12C H -0.2646 1.4065 0.1016 0.077 Uiso 1 1 calc R U

loop_
_atom_site_aniso_label
_atom_site_aniso_U_11
_atom_site_aniso_U_22
_atom_site_aniso_U_33
_atom_site_aniso_U_23
_atom_site_aniso_U_13
_atom_site_aniso_U_12
Ru1 0.02419(17) 0.02631(18) 0.02265(17) -0.00132(12) -0.01092(12) -0.00749(13)
Cl1 0.0296(5) 0.0308(5) 0.0244(5) -0.0009(4) -0.0113(4) -0.0090(4)
N11 0.0246(17) 0.035(2) 0.0242(17) 0.0045(14) -0.0119(14) -0.0135(15)
C11 0.033(2) 0.034(2) 0.0194(18) 0.0008(16) -0.0118(16) -0.0089(18)
N12 0.0291(18) 0.0324(19) 0.0276(18) 0.0032(14) -0.0131(15) -0.0124(16)
C12 0.032(2) 0.034(2) 0.0217(19) 0.0022(16) -0.0091(17) -0.0100(18)
N13 0.0274(18) 0.035(2) 0.0280(18) 0.0009(15) -0.0138(15) -0.0096(16)
C13 0.029(2) 0.034(2) 0.0235(19) 0.0008(16) -0.0127(17) -0.0078(18)
N111 0.0295(18) 0.0248(17) 0.0239(17) -0.0020(13) -0.0112(14) -0.0068(14)
C111 0.031(2) 0.032(2) 0.024(2) -0.0009(16) -0.0128(17) -0.0090(18)
C112 0.029(2) 0.034(2) 0.026(2) 0.0002(17) -0.0109(17) -0.0067(18)
C113 0.030(2) 0.037(3) 0.034(2) -0.0020(19) -0.0116(19) -0.0026(19)
C114 0.041(3) 0.030(2) 0.037(2) -0.0050(18) -0.018(2) -0.004(2)
C115 0.040(3) 0.034(2) 0.033(2) -0.0008(18) -0.016(2) -0.012(2)
C121 0.029(2) 0.038(2) 0.027(2) 0.0060(17) -0.0141(17) -0.0142(19)
N121 0.034(2) 0.037(2) 0.038(2) 0.0021(16) -0.0154(17) -0.0131(17)
C122 0.028(2) 0.042(3) 0.049(3) 0.004(2) -0.017(2) -0.011(2)
C123 0.033(2) 0.043(3) 0.050(3) 0.005(2) -0.017(2) -0.019(2)
C124 0.037(3) 0.038(3) 0.043(3) 0.001(2) -0.012(2) -0.016(2)
C125 0.033(2) 0.037(3) 0.038(2) 0.0022(19) -0.012(2) -0.012(2)
C131 0.028(2) 0.038(2) 0.0226(19) 0.0006(17) -0.0125(16) -0.0071(18)
N131 0.0284(18) 0.0301(19) 0.0264(17) -0.0023(14) -0.0136(14) -0.0061(15)
C132 0.035(2) 0.033(2) 0.033(2) -0.0003(18) -0.0172(19) -0.0120(19)
C133 0.041(3) 0.030(2) 0.038(2) -0.0050(18) -0.020(2) -0.007(2)
C134 0.034(2) 0.035(2) 0.035(2) -0.0059(19) -0.018(2) -0.0014(19)
C135 0.028(2) 0.039(2) 0.032(2) -0.0001(18) -0.0156(18) -0.0071(19)
N141 0.0248(17) 0.0316(19) 0.0262(17) -0.0018(14) -0.0080(14) -0.0123(15)
C141 0.031(2) 0.035(2) 0.025(2) -0.0015(16) -0.0128(17) -0.0127(18)
C142 0.033(2) 0.044(3) 0.032(2) 0.0003(19) -0.0166(19) -0.015(2)
C143 0.035(2) 0.047(3) 0.038(3) -0.004(2) -0.014(2) -0.020(2)
C144 0.042(3) 0.071(4) 0.045(3) 0.001(3) -0.014(2) -0.029(3)
C145 0.039(2) 0.040(3) 0.028(2) 0.0016(18) -0.0121(19) -0.020(2)
C146 0.027(2) 0.030(2) 0.027(2) -0.0035(16) -0.0107(17) -0.0076(17)
N151 0.0288(17) 0.0260(17) 0.0175(15) 0.0015(12) -0.0126(13) -0.0050(14)
C151 0.027(2) 0.031(2) 0.031(2) -0.0033(17) -0.0163(17) -0.0054(17)
C152 0.037(2) 0.034(2) 0.029(2) -0.0073(18) -0.0179(19) -0.0032(19)
C153 0.037(2) 0.033(2) 0.027(2) -0.0011(17) -0.0148(18) -0.0081(19)
C154 0.053(3) 0.042(3) 0.028(2) -0.001(2) -0.017(2) -0.008(2)
C155 0.034(2) 0.033(2) 0.029(2) -0.0003(17) -0.0123(18) -0.0104(19)
C156 0.029(2) 0.026(2) 0.026(2) -0.0025(15) -0.0127(17) -0.0065(17)
Ru2 0.02679(17) 0.02567(18) 0.02221(17) -0.00080(12) -0.01187(12) -0.00768(13)
Cl2 0.0304(5) 0.0303(5) 0.0241(4) 0.0004(4) -0.0115(4) -0.0091(4)
N21 0.0246(17) 0.0332(19) 0.0266(17) 0.0019(14) -0.0114(14) -0.0129(15)
C21 0.033(2) 0.031(2) 0.0225(19) 0.0053(16) -0.0110(17) -0.0088(18)
N22 0.0286(19) 0.0284(19) 0.0336(19) 0.0006(15) -0.0088(15) -0.0096(15)
C22 0.030(2) 0.032(2) 0.033(2) 0.0016(18) -0.0089(18) -0.0102(19)
N23 0.0319(19) 0.0289(19) 0.034(2) -0.0005(15) -0.0128(16) -0.0094(16)
C23 0.031(2) 0.031(2) 0.0238(19) 0.0017(16) -0.0100(17) -0.0080(18)
N211 0.0320(19) 0.0263(18) 0.0217(16) -0.0021(13) -0.0123(14) -0.0075(15)
C211 0.029(2) 0.028(2) 0.029(2) 0.0009(16) -0.0132(17) -0.0082(17)
C212 0.034(2) 0.034(2) 0.030(2) 0.0016(18) -0.0126(18) -0.0099(19)
C213 0.038(3) 0.031(2) 0.030(2) -0.0038(17) -0.0123(19) -0.0031(19)
C214 0.030(2) 0.037(2) 0.027(2) 0.0021(18) -0.0105(17) -0.0041(19)
C215 0.031(2) 0.035(2) 0.024(2) 0.0014(16) -0.0120(17) -0.0084(18)
C221 0.031(2) 0.033(2) 0.042(3) 0.0029(19) -0.009(2) -0.0132(19)
N221 0.032(2) 0.040(2) 0.057(3) 0.001(2) -0.016(2) -0.0119(19)
C222 0.037(3) 0.045(3) 0.070(4) -0.004(3) -0.024(3) -0.012(2)
C223 0.038(3) 0.048(3) 0.070(4) 0.000(3) -0.023(3) -0.022(2)
C224 0.046(3) 0.045(3) 0.076(4) -0.014(3) -0.016(3) -0.022(3)
C225 0.031(2) 0.041(3) 0.060(3) -0.011(2) -0.009(2) -0.015(2)
C231 0.031(2) 0.034(2) 0.029(2) 0.0010(17) -0.0138(18) -0.0108(19)
N231 0.0308(19) 0.0299(19) 0.0247(17) -0.0013(14) -0.0130(15) -0.0061(15)
C232 0.039(2) 0.029(2) 0.031(2) -0.0023(17) -0.0162(19) -0.0121(19)
C233 0.042(3) 0.029(2) 0.038(2) -0.0051(18) -0.019(2) -0.010(2)
C234 0.033(2) 0.036(2) 0.037(2) -0.0067(19) -0.013(2) -0.003(2)
C235 0.030(2) 0.036(2) 0.035(2) -0.0026(19) -0.0119(19) -0.0079(19)
N241 0.0291(18) 0.0297(19) 0.0270(18) 0.0014(14) -0.0107(14) -0.0139(15)
C241 0.034(2) 0.034(2) 0.026(2) 0.0010(16) -0.0145(17) -0.0130(19)
C242 0.034(2) 0.037(2) 0.037(2) 0.0014(19) -0.017(2) -0.015(2)
C243 0.037(2) 0.034(2) 0.038(2) 0.0003(19) -0.015(2) -0.014(2)
C244 0.048(3) 0.044(3) 0.044(3) 0.003(2) -0.018(2) -0.022(2)
C245 0.041(3) 0.041(3) 0.028(2) 0.0055(18) -0.0122(19) -0.020(2)
C246 0.032(2) 0.034(2) 0.027(2) 0.0018(17) -0.0125(18) -0.0117(19)
N251 0.0316(18) 0.0272(18) 0.0201(16) 0.0028(13) -0.0148(14) -0.0064(15)
C251 0.031(2) 0.033(2) 0.027(2) -0.0036(17) -0.0163(18) -0.0052(18)
C252 0.037(2) 0.037(2) 0.027(2) -0.0045(17) -0.0176(19) -0.0066(19)
C253 0.046(3) 0.034(2) 0.029(2) -0.0017(18) -0.020(2) -0.005(2)
C254 0.055(3) 0.049(3) 0.026(2) 0.004(2) -0.017(2) -0.011(3)
C255 0.040(3) 0.039(3) 0.029(2) 0.0017(18) -0.015(2) -0.013(2)
C256 0.039(2) 0.027(2) 0.027(2) 0.0020(16) -0.0149(18) -0.0105(19)
P1 0.0445(7) 0.0477(7) 0.0315(6) 0.0049(5) -0.0105(5) -0.0177(6)
F11 0.078(3) 0.068(2) 0.055(2) 0.0145(18) -0.0269(19) -0.044(2)
F12 0.083(3) 0.095(3) 0.0395(19) 0.0097(19) -0.0276(19) -0.039(3)
F13 0.055(2) 0.077(3) 0.072(3) 0.006(2) -0.030(2) -0.012(2)
F14 0.096(3) 0.100(3) 0.0401(19) -0.008(2) -0.009(2) -0.062(3)
F15 0.053(2) 0.069(3) 0.120(4) 0.009(3) -0.018(3) -0.006(2)
F16 0.073(3) 0.073(3) 0.060(2) 0.023(2) -0.016(2) -0.040(2)
P2 0.0394(7) 0.0447(8) 0.0508(8) -0.0070(6) -0.0108(6) -0.0134(6)
F21 0.072(3) 0.058(2) 0.083(3) -0.015(2) -0.010(2) -0.031(2)
F22 0.073(3) 0.068(3) 0.084(3) -0.027(2) -0.046(2) 0.006(2)
F23 0.060(2) 0.076(3) 0.053(2) -0.0046(18) -0.0211(18) -0.025(2)
F24 0.047(2) 0.065(3) 0.125(4) -0.014(3) -0.034(3) -0.004(2)
F25 0.094(3) 0.063(3) 0.056(2) -0.0119(19) -0.004(2) -0.027(2)
F26 0.051(2) 0.060(2) 0.071(3) -0.0149(19) -0.0025(18) -0.0238(18)
O1S 0.067(3) 0.085(4) 0.046(2) 0.017(2) -0.018(2) -0.032(3)
C1S 0.061(4) 0.059(4) 0.045(3) 0.007(3) -0.020(3) -0.022(3)
N1S 0.056(3) 0.045(3) 0.043(3) 0.007(2) -0.020(2) -0.017(2)
C11S 0.071(5) 0.080(5) 0.055(4) 0.016(3) -0.025(3) -0.038(4)
C12S 0.044(3) 0.056(4) 0.041(3) 0.000(2) -0.016(2) -0.005(3)

loop_
_atom_type_symbol
_atom_type_description
_atom_type_scat_dispersion_real
_atom_type_scat_dispersion_imag
_atom_type_scat_source
C C 0.0181 0.0091 'International Tables Vol C Tables 4.2.6.8 and 6.1.1.4'
H H 0.0000 0.0000 'International Tables Vol C Tables 4.2.6.8 and 6.1.1.4'
N N 0.0311 0.0180 'International Tables Vol C Tables 4.2.6.8 and 6.1.1.4'
F F 0.0727 0.0534 'International Tables Vol C Tables 4.2.6.8 and 6.1.1.4'
P P 0.2955 0.4335 'International Tables Vol C Tables 4.2.6.8 and 6.1.1.4'
Cl Cl 0.3639 0.7018 'International Tables Vol C Tables 4.2.6.8 and 6.1.1.4'
Ru Ru 0.0552 3.2960 'International Tables Vol C Tables 4.2.6.8 and 6.1.1.4'
O O 0.0492 0.0322 'International Tables Vol C Tables 4.2.6.8 and 6.1.1.4'

loop_
_geom_angle_atom_site_label_1
_geom_angle_atom_site_label_2
_geom_angle_atom_site_label_3
_geom_angle
N11 Ru1 N151 97.79(15)
N11 Ru1 N111 78.60(16)
N151 Ru1 N111 93.50(14)
N11 Ru1 N141 175.07(15)
N151 Ru1 N141 78.11(15)
N111 Ru1 N141 98.78(15)
N11 Ru1 N131 78.43(16)
N151 Ru1 N131 91.20(14)
N111 Ru1 N131 156.98(16)
N141 Ru1 N131 104.24(15)
N11 Ru1 Cl1 89.04(11)
N151 Ru1 Cl1 173.02(11)
N111 Ru1 Cl1 89.21(10)
N141 Ru1 Cl1 95.13(11)
N131 Ru1 Cl1 88.79(10)
C11 N11 C13 118.9(4)
C11 N11 Ru1 120.6(3)
C13 N11 Ru1 120.3(3)
N12 C11 N11 122.8(4)
N12 C11 C111 124.2(4)
N11 C11 C111 113.0(4)
C11 N12 C12 114.7(4)
N13 C12 N12 125.9(4)
N13 C12 C121 115.9(4)
N12 C12 C121 118.1(4)
C13 N13 C12 115.3(4)
N13 C13 N11 122.1(4)
N13 C13 C131 124.8(4)
N11 C13 C131 113.0(4)
C112 N111 C111 117.5(4)
C112 N111 Ru1 128.5(3)
C111 N111 Ru1 114.0(3)
N111 C111 C115 121.9(4)
N111 C111 C11 113.8(4)
C115 C111 C11 124.3(4)
N111 C112 C113 122.6(5)
N111 C112 H112 118.7
C113 C112 H112 118.7
C114 C113 C112 120.1(5)
C114 C113 H113 119.9
C112 C113 H113 119.9
C113 C114 C115 118.7(5)
C113 C114 H114 120.7
C115 C114 H114 120.7
C111 C115 C114 119.1(5)
C111 C115 H115 120.4
C114 C115 H115 120.4
N121 C121 C125 122.1(4)
N121 C121 C12 116.2(4)
C125 C121 C12 121.6(4)
C122 N121 C121 118.0(5)
N121 C122 C123 123.9(5)
N121 C122 H122 118.1
C123 C122 H122 118.1
C122 C123 C124 117.7(5)
C122 C123 H123 121.2
C124 C123 H123 121.2
C125 C124 C123 119.3(5)
C125 C124 H124 120.3
C123 C124 H124 120.3
C124 C125 C121 118.8(5)
C124 C125 H125 120.6
C121 C125 H125 120.6
N131 C131 C135 122.7(5)
N131 C131 C13 114.4(4)
C135 C131 C13 122.9(4)
C132 N131 C131 117.8(4)
C132 N131 Ru1 128.5(3)
C131 N131 Ru1 113.7(3)
N131 C132 C133 122.3(5)
N131 C132 H132 118.8
C133 C132 H132 118.8
C134 C133 C132 119.3(5)
C134 C133 H133 120.3
C132 C133 H133 120.3
C133 C134 C135 119.5(5)
C133 C134 H134 120.3
C135 C134 H134 120.3
C134 C135 C131 118.4(5)
C134 C135 H135 120.8
C131 C135 H135 120.8
C141 N141 C146 117.3(4)
C141 N141 Ru1 126.2(3)
C146 N141 Ru1 116.3(3)
N141 C141 C142 123.0(4)
N141 C141 H141 118.5
C142 C141 H141 118.5
C141 C142 C143 119.6(4)
C141 C142 H142 120.2
C143 C142 H142 120.2
C145 C143 C142 117.7(4)
C145 C143 C144 121.9(5)
C142 C143 C144 120.4(5)
C143 C144 H14A 109.5
C143 C144 H14B 109.5
H14A C144 H14B 109.5
C143 C144 H14C 109.5
H14A C144 H14C 109.5
H14B C144 H14C 109.5
C143 C145 C146 119.5(4)
C143 C145 H145 120.3
C146 C145 H145 120.3
N141 C146 C145 122.8(4)
N141 C146 C156 113.6(4)
C145 C146 C156 123.6(4)
C151 N151 C156 118.1(4)
C151 N151 Ru1 124.9(3)
C156 N151 Ru1 116.9(3)
N151 C151 C152 122.4(4)
N151 C151 H151 118.8
C152 C151 H151 118.8
C151 C152 C153 121.1(4)
C151 C152 H152 119.5
C153 C152 H152 119.5
C155 C153 C152 115.8(4)
C155 C153 C154 121.8(5)
C152 C153 C154 122.4(5)
C153 C154 H15A 109.5
C153 C154 H15B 109.5
H15A C154 H15B 109.5
C153 C154 H15C 109.5
H15A C154 H15C 109.5
H15B C154 H15C 109.5
C153 C155 C156 120.8(5)
C153 C155 H155 119.6
C156 C155 H155 119.6
N151 C156 C155 121.7(4)
N151 C156 C146 114.8(4)
C155 C156 C146 123.5(4)
N21 Ru2 N251 97.42(15)
N21 Ru2 N241 175.24(15)
N251 Ru2 N241 78.21(15)
N21 Ru2 N211 78.25(16)
N251 Ru2 N211 91.18(14)
N241 Ru2 N211 99.79(15)
N21 Ru2 N231 78.28(16)
N251 Ru2 N231 92.93(15)
N241 Ru2 N231 103.69(16)
N211 Ru2 N231 156.51(16)
N21 Ru2 Cl2 89.72(11)
N251 Ru2 Cl2 172.56(11)
N241 Ru2 Cl2 94.72(11)
N211 Ru2 Cl2 92.33(10)
N231 Ru2 Cl2 86.46(10)
C21 N21 C23 118.9(4)
C21 N21 Ru2 120.6(3)
C23 N21 Ru2 120.6(3)
N21 C21 N22 122.6(4)
N21 C21 C211 113.6(4)
N22 C21 C211 123.7(4)
C21 N22 C22 114.9(4)
N23 C22 N22 125.0(4)
N23 C22 C221 116.9(4)
N22 C22 C221 117.9(4)
C23 N23 C22 115.5(4)
N23 C23 N21 122.6(4)
N23 C23 C231 124.7(4)
N21 C23 C231 112.6(4)
C215 N211 C211 117.6(4)
C215 N211 Ru2 128.5(3)
C211 N211 Ru2 113.8(3)
N211 C211 C212 122.4(4)
N211 C211 C21 113.7(4)
C212 C211 C21 123.9(4)
C211 C212 C213 118.5(5)
C211 C212 H212 120.7
C213 C212 H212 120.7
C214 C213 C212 119.0(5)
C214 C213 H213 120.5
C212 C213 H213 120.5
C213 C214 C215 120.4(5)
C213 C214 H214 119.8
C215 C214 H214 119.8
N211 C215 C214 122.1(5)
N211 C215 H215 119.0
C214 C215 H215 119.0
N221 C221 C225 122.6(5)
N221 C221 C22 116.0(5)
C225 C221 C22 121.2(5)
C222 N221 C221 117.3(5)
N221 C222 C223 124.2(6)
N221 C222 H222 117.9
C223 C222 H222 117.9
C224 C223 C222 117.8(5)
C224 C223 H223 121.1
C222 C223 H223 121.1
C225 C224 C223 119.3(6)
C225 C224 H224 120.4
C223 C224 H224 120.4
C224 C225 C221 118.5(5)
C224 C225 H225 120.8
C221 C225 H225 120.8
N231 C231 C235 122.7(5)
N231 C231 C23 114.4(4)
C235 C231 C23 122.9(4)
C232 N231 C231 117.6(4)
C232 N231 Ru2 128.4(3)
C231 N231 Ru2 113.9(3)
N231 C232 C233 122.1(5)
N231 C232 H232 119.0
C233 C232 H232 119.0
C234 C233 C232 119.3(5)
C234 C233 H233 120.4
C232 C233 H233 120.4
C233 C234 C235 119.8(5)
C233 C234 H234 120.1
C235 C234 H234 120.1
C234 C235 C231 118.5(5)
C234 C235 H235 120.8
C231 C235 H235 120.8
C241 N241 C246 116.8(4)
C241 N241 Ru2 126.6(3)
C246 N241 Ru2 116.6(3)
N241 C241 C242 123.4(4)
N241 C241 H241 118.3
C242 C241 H241 118.3
C241 C242 C243 119.4(4)
C241 C242 H242 120.3
C243 C242 H242 120.3
C245 C243 C242 117.8(5)
C245 C243 C244 121.7(5)
C242 C243 C244 120.5(5)
C243 C244 H24A 109.5
C243 C244 H24B 109.5
H24A C244 H24B 109.5
C243 C244 H24C 109.5
H24A C244 H24C 109.5
H24B C244 H24C 109.5
C246 C245 C243 120.1(4)
C246 C245 H245 119.9
C243 C245 H245 119.9
N241 C246 C245 122.4(4)
N241 C246 C256 113.1(4)
C245 C246 C256 124.4(4)
C251 N251 C256 118.7(4)
C251 N251 Ru2 124.7(3)
C256 N251 Ru2 116.7(3)
N251 C251 C252 122.3(5)
N251 C251 H251 118.9
C252 C251 H251 118.9
C251 C252 C253 120.7(4)
C251 C252 H252 119.6
C253 C252 H252 119.6
C255 C253 C252 116.2(5)
C255 C253 C254 122.8(5)
C252 C253 C254 121.0(5)
C253 C254 H25A 109.5
C253 C254 H25B 109.5
H25A C254 H25B 109.5
C253 C254 H25C 109.5
H25A C254 H25C 109.5
H25B C254 H25C 109.5
C253 C255 C256 121.7(5)
C253 C255 H255 119.2
C256 C255 H255 119.2
N251 C256 C255 120.4(4)
N251 C256 C246 115.4(4)
C255 C256 C246 124.2(5)
F15 P1 F16 90.3(3)
F15 P1 F13 179.2(3)
F16 P1 F13 90.4(3)
F15 P1 F11 89.1(3)
F16 P1 F11 179.1(3)
F13 P1 F11 90.2(3)
F15 P1 F14 90.8(3)
F16 P1 F14 90.2(2)
F13 P1 F14 89.5(3)
F11 P1 F14 89.2(2)
F15 P1 F12 90.8(3)
F16 P1 F12 92.2(2)
F13 P1 F12 88.8(3)
F11 P1 F12 88.4(2)
F14 P1 F12 177.0(3)
F24 P2 F26 90.4(3)
F24 P2 F21 90.1(3)
F26 P2 F21 179.4(3)
F24 P2 F25 90.4(3)
F26 P2 F25 89.2(2)
F21 P2 F25 91.1(3)
F24 P2 F22 179.1(3)
F26 P2 F22 88.8(3)
F21 P2 F22 90.7(3)
F25 P2 F22 89.7(3)
F24 P2 F23 91.7(3)
F26 P2 F23 90.2(2)
F21 P2 F23 89.5(2)
F25 P2 F23 177.8(3)
F22 P2 F23 88.1(2)
O1S C1S N1S 123.5(7)
C1S N1S C12S 120.0(6)
C1S N1S C11S 120.9(6)
C12S N1S C11S 119.1(5)
N1S C11S H11A 109.5
N1S C11S H11B 109.5
H11A C11S H11B 109.5
N1S C11S H11C 109.5
H11A C11S H11C 109.5
H11B C11S H11C 109.5
N1S C12S H12A 109.5
N1S C12S H12B 109.5
H12A C12S H12B 109.5
N1S C12S H12C 109.5
H12A C12S H12C 109.5
H12B C12S H12C 109.5

loop_
_geom_bond_atom_site_label_1
_geom_bond_atom_site_label_2
_geom_bond_distance
Ru1 N11 1.946(4)
Ru1 N151 2.047(3)
Ru1 N111 2.077(4)
Ru1 N141 2.083(4)
Ru1 N131 2.086(4)
Ru1 Cl1 2.4014(10)
N11 C11 1.338(6)
N11 C13 1.340(6)
C11 N12 1.324(6)
C11 C111 1.471(6)
N12 C12 1.348(6)
C12 N13 1.345(7)
C12 C121 1.485(6)
N13 C13 1.323(6)
C13 C131 1.464(7)
N111 C112 1.343(6)
N111 C111 1.378(6)
C111 C115 1.385(7)
C112 C113 1.379(7)
C112 H112 0.9500
C113 C114 1.371(8)
C113 H113 0.9500
C114 C115 1.393(7)
C114 H114 0.9500
C115 H115 0.9500
C121 N121 1.344(7)
C121 C125 1.399(7)
N121 C122 1.328(7)
C122 C123 1.391(8)
C122 H122 0.9500
C123 C124 1.391(8)
C123 H123 0.9500
C124 C125 1.379(7)
C124 H124 0.9500
C125 H125 0.9500
C131 N131 1.363(6)
C131 C135 1.391(7)
N131 C132 1.354(6)
C132 C133 1.387(7)
C132 H132 0.9500
C133 C134 1.382(8)
C133 H133 0.9500
C134 C135 1.388(8)
C134 H134 0.9500
C135 H135 0.9500
N141 C141 1.343(6)
N141 C146 1.361(6)
C141 C142 1.385(7)
C141 H141 0.9500
C142 C143 1.402(7)
C142 H142 0.9500
C143 C145 1.386(7)
C143 C144 1.519(7)
C144 H14A 0.9800
C144 H14B 0.9800
C144 H14C 0.9800
C145 C146 1.391(7)
C145 H145 0.9500
C146 C156 1.485(6)
N151 C151 1.346(6)
N151 C156 1.359(6)
C151 C152 1.371(7)
C151 H151 0.9500
C152 C153 1.409(7)
C152 H152 0.9500
C153 C155 1.392(7)
C153 C154 1.490(7)
C154 H15A 0.9800
C154 H15B 0.9800
C154 H15C 0.9800
C155 C156 1.393(6)
C155 H155 0.9500
Ru2 N21 1.950(4)
Ru2 N251 2.040(3)
Ru2 N241 2.072(4)
Ru2 N211 2.088(4)
Ru2 N231 2.089(4)
Ru2 Cl2 2.3982(10)
N21 C21 1.329(6)
N21 C23 1.343(6)
C21 N22 1.333(6)
C21 C211 1.464(6)
N22 C22 1.356(6)
C22 N23 1.350(7)
C22 C221 1.479(7)
N23 C23 1.313(6)
C23 C231 1.473(7)
N211 C215 1.345(6)
N211 C211 1.377(6)
C211 C212 1.389(7)
C212 C213 1.399(7)
C212 H212 0.9500
C213 C214 1.363(8)
C213 H213 0.9500
C214 C215 1.393(7)
C214 H214 0.9500
C215 H215 0.9500
C221 N221 1.341(7)
C221 C225 1.406(8)
N221 C222 1.329(7)
C222 C223 1.391(9)
C222 H222 0.9500
C223 C224 1.388(9)
C223 H223 0.9500
C224 C225 1.376(8)
C224 H224 0.9500
C225 H225 0.9500
C231 N231 1.360(6)
C231 C235 1.388(7)
N231 C232 1.354(6)
C232 C233 1.391(7)
C232 H232 0.9500
C233 C234 1.373(8)
C233 H233 0.9500
C234 C235 1.379(8)
C234 H234 0.9500
C235 H235 0.9500
N241 C241 1.347(6)
N241 C246 1.367(6)
C241 C242 1.385(7)
C241 H241 0.9500
C242 C243 1.389(7)
C242 H242 0.9500
C243 C245 1.385(7)
C243 C244 1.504(7)
C244 H24A 0.9800
C244 H24B 0.9800
C244 H24C 0.9800
C245 C246 1.383(7)
C245 H245 0.9500
C246 C256 1.473(6)
N251 C251 1.343(6)
N251 C256 1.361(6)
C251 C252 1.379(7)
C251 H251 0.9500
C252 C253 1.399(8)
C252 H252 0.9500
C253 C255 1.379(7)
C253 C254 1.496(7)
C254 H25A 0.9800
C254 H25B 0.9800
C254 H25C 0.9800
C255 C256 1.401(7)
C255 H255 0.9500
P1 F15 1.581(5)
P1 F16 1.583(4)
P1 F13 1.594(4)
P1 F11 1.596(4)
P1 F14 1.604(4)
P1 F12 1.608(4)
P2 F24 1.580(5)
P2 F26 1.592(4)
P2 F21 1.599(4)
P2 F25 1.602(5)
P2 F22 1.604(4)
P2 F23 1.604(4)
O1S C1S 1.234(8)
C1S N1S 1.347(8)
N1S C12S 1.440(8)
N1S C11S 1.453(9)
C11S H11A 0.9800
C11S H11B 0.9800
C11S H11C 0.9800
C12S H12A 0.9800
C12S H12B 0.9800
C12S H12C 0.9800

loop_
_geom_torsion_atom_site_label_1
_geom_torsion_atom_site_label_2
_geom_torsion_atom_site_label_3
_geom_torsion_atom_site_label_4
_geom_torsion
C13 N11 C11 N12 3.6(6)
Ru1 N11 C11 N12 179.8(3)
C13 N11 C11 C111 -177.3(4)
Ru1 N11 C11 C111 -1.1(5)
N11 C11 N12 C12 0.3(6)
C111 C11 N12 C12 -178.7(4)
C11 N12 C12 N13 -3.7(6)
C11 N12 C12 C121 173.7(4)
N12 C12 N13 C13 2.9(7)
C121 C12 N13 C13 -174.6(4)
C12 N13 C13 N11 1.4(6)
C12 N13 C13 C131 -179.7(4)
C11 N11 C13 N13 -4.5(6)
Ru1 N11 C13 N13 179.3(3)
C11 N11 C13 C131 176.5(4)
Ru1 N11 C13 C131 0.2(5)
C112 N111 C111 C115 -1.9(6)
Ru1 N111 C111 C115 -179.9(4)
C112 N111 C111 C11 178.5(4)
Ru1 N111 C111 C11 0.5(5)
N12 C11 C111 N111 179.4(4)
N11 C11 C111 N111 0.3(5)
N12 C11 C111 C115 -0.2(7)
N11 C11 C111 C115 -179.3(4)
C111 N111 C112 C113 2.1(7)
Ru1 N111 C112 C113 179.7(3)
N111 C112 C113 C114 -1.0(7)
C112 C113 C114 C115 -0.4(8)
N111 C111 C115 C114 0.6(7)
C11 C111 C115 C114 -179.8(4)
C113 C114 C115 C111 0.5(7)
N13 C12 C121 N121 1.8(6)
N12 C12 C121 N121 -175.9(4)
N13 C12 C121 C125 178.3(4)
N12 C12 C121 C125 0.6(6)
C125 C121 N121 C122 -0.8(7)
C12 C121 N121 C122 175.7(4)
C121 N121 C122 C123 -2.1(8)
N121 C122 C123 C124 3.1(9)
C122 C123 C124 C125 -1.0(8)
C123 C124 C125 C121 -1.7(8)
N121 C121 C125 C124 2.7(7)
C12 C121 C125 C124 -173.6(4)
N13 C13 C131 N131 -177.6(4)
N11 C13 C131 N131 1.4(5)
N13 C13 C131 C135 2.0(7)
N11 C13 C131 C135 -179.0(4)
C135 C131 N131 C132 0.5(6)
C13 C131 N131 C132 -179.9(4)
C135 C131 N131 Ru1 178.1(3)
C13 C131 N131 Ru1 -2.3(5)
C131 N131 C132 C133 0.1(7)
Ru1 N131 C132 C133 -177.1(3)
N131 C132 C133 C134 0.0(7)
C132 C133 C134 C135 -0.7(7)
C133 C134 C135 C131 1.3(7)
N131 C131 C135 C134 -1.2(7)
C13 C131 C135 C134 179.3(4)
C146 N141 C141 C142 -1.2(7)
Ru1 N141 C141 C142 173.9(4)
N141 C141 C142 C143 -1.0(8)
C141 C142 C143 C145 2.3(8)
C141 C142 C143 C144 -178.9(5)
C142 C143 C145 C146 -1.5(8)
C144 C143 C145 C146 179.8(5)
C141 N141 C146 C145 2.0(7)
Ru1 N141 C146 C145 -173.5(4)
C141 N141 C146 C156 -178.5(4)
Ru1 N141 C146 C156 6.0(5)
C143 C145 C146 N141 -0.7(8)
C143 C145 C146 C156 179.8(5)
C156 N151 C151 C152 -1.2(7)
Ru1 N151 C151 C152 176.0(3)
N151 C151 C152 C153 -0.3(7)
C151 C152 C153 C155 1.8(7)
C151 C152 C153 C154 -178.5(5)
C152 C153 C155 C156 -1.9(7)
C154 C153 C155 C156 178.3(5)
C151 N151 C156 C155 1.0(6)
Ru1 N151 C156 C155 -176.4(3)
C151 N151 C156 C146 179.9(4)
Ru1 N151 C156 C146 2.5(5)
C153 C155 C156 N151 0.6(7)
C153 C155 C156 C146 -178.2(4)
N141 C146 C156 N151 -5.6(6)
C145 C146 C156 N151 173.9(4)
N141 C146 C156 C155 173.3(4)
C145 C146 C156 C155 -7.2(7)
C23 N21 C21 N22 6.1(6)
Ru2 N21 C21 N22 -174.1(3)
C23 N21 C21 C211 -176.9(4)
Ru2 N21 C21 C211 2.8(5)
N21 C21 N22 C22 -0.5(6)
C211 C21 N22 C22 -177.2(4)
C21 N22 C22 N23 -6.0(7)
C21 N22 C22 C221 169.1(4)
N22 C22 N23 C23 6.3(7)
C221 C22 N23 C23 -168.8(4)
C22 N23 C23 N21 -0.1(7)
C22 N23 C23 C231 176.2(4)
C21 N21 C23 N23 -5.8(7)
Ru2 N21 C23 N23 174.4(3)
C21 N21 C23 C231 177.4(4)
Ru2 N21 C23 C231 -2.3(5)
C215 N211 C211 C212 0.2(6)
Ru2 N211 C211 C212 -179.7(4)
C215 N211 C211 C21 -178.8(4)
Ru2 N211 C211 C21 1.3(5)
N21 C21 C211 N211 -2.6(5)
N22 C21 C211 N211 174.3(4)
N21 C21 C211 C212 178.4(4)
N22 C21 C211 C212 -4.6(7)
N211 C211 C212 C213 0.6(7)
C21 C211 C212 C213 179.5(4)
C211 C212 C213 C214 -1.1(7)
C212 C213 C214 C215 0.8(7)
C211 N211 C215 C214 -0.5(6)
Ru2 N211 C215 C214 179.4(3)
C213 C214 C215 N211 0.0(7)
N23 C22 C221 N221 -0.3(7)
N22 C22 C221 N221 -175.8(5)
N23 C22 C221 C225 174.9(5)
N22 C22 C221 C225 -0.6(8)
C225 C221 N221 C222 -3.2(9)
C22 C221 N221 C222 171.9(5)
C221 N221 C222 C223 -2.3(10)
N221 C222 C223 C224 5.0(11)
C222 C223 C224 C225 -2.1(11)
C223 C224 C225 C221 -2.8(10)
N221 C221 C225 C224 5.8(9)
C22 C221 C225 C224 -169.1(6)
N23 C23 C231 N231 -170.9(4)
N21 C23 C231 N231 5.7(6)
N23 C23 C231 C235 7.9(7)
N21 C23 C231 C235 -175.4(4)
C235 C231 N231 C232 -1.5(7)
C23 C231 N231 C232 177.3(4)
C235 C231 N231 Ru2 174.8(4)
C23 C231 N231 Ru2 -6.4(5)
C231 N231 C232 C233 0.6(7)
Ru2 N231 C232 C233 -175.1(3)
N231 C232 C233 C234 1.3(7)
C232 C233 C234 C235 -2.3(8)
C233 C234 C235 C231 1.4(8)
N231 C231 C235 C234 0.6(7)
C23 C231 C235 C234 -178.2(4)
C246 N241 C241 C242 0.2(7)
Ru2 N241 C241 C242 177.6(4)
N241 C241 C242 C243 0.4(8)
C241 C242 C243 C245 -0.1(8)
C241 C242 C243 C244 -178.2(5)
C242 C243 C245 C246 -0.9(8)
C244 C243 C245 C246 177.2(5)
C241 N241 C246 C245 -1.2(7)
Ru2 N241 C246 C245 -178.9(4)
C241 N241 C246 C256 177.7(4)
Ru2 N241 C246 C256 0.0(5)
C243 C245 C246 N241 1.6(8)
C243 C245 C246 C256 -177.2(5)
C256 N251 C251 C252 0.3(7)
Ru2 N251 C251 C252 -179.8(4)
N251 C251 C252 C253 0.5(7)
C251 C252 C253 C255 -0.3(7)
C251 C252 C253 C254 178.3(5)
C252 C253 C255 C256 -0.6(8)
C254 C253 C255 C256 -179.2(5)
C251 N251 C256 C255 -1.3(7)
Ru2 N251 C256 C255 178.9(4)
C251 N251 C256 C246 179.2(4)
Ru2 N251 C256 C246 -0.7(5)
C253 C255 C256 N251 1.4(8)
C253 C255 C256 C246 -179.1(5)
N241 C246 C256 N251 0.4(6)
C245 C246 C256 N251 179.3(5)
N241 C246 C256 C255 -179.1(5)
C245 C246 C256 C255 -0.2(8)
O1S C1S N1S C12S 1.2(11)
O1S C1S N1S C11S 178.9(7)
